data_4350036
loop_
_publ_author_name
'Wu, Hui'
'Li, Jianzhe'
'Yang, Dawei'
'Tong, Peng'
'Zhao, Jinfeng'
'Wang, Baomin'
'Qu, Jingping'

_publ_section_title
;
 CO2 fixation and transformation on a thiolate-bridged dicobalt scaffold
 under oxidising conditions
;
_journal_issue 8
_journal_name_full 'Inorganic Chemistry Frontiers'
_journal_page_first 2185
_journal_paper_doi 10.1039/C9QI00423H
_journal_volume 6
_journal_year 2019
_chemical_formula_sum 'C26 H43 Co2 F6 O3 P S2'
_chemical_formula_weight 730.55
_space_group_crystal_system monoclinic
_space_group_IT_number 14
_space_group_name_Hall '-P 2ybc'
_space_group_name_H-M_alt 'P 1 21/c 1'
_atom_sites_solution_hydrogens geom
_audit_creation_method SHELXL-2014/7
_audit_update_record
;
2019-04-04 deposited with the CCDC.	2019-07-15 downloaded from the CCDC.
;
_cell_angle_alpha 90
_cell_angle_beta 98.0250(10)
_cell_angle_gamma 90
_cell_formula_units_Z 4
_cell_length_a 8.5889(4)
_cell_length_b 14.0677(7)
_cell_length_c 25.9890(12)
_cell_measurement_reflns_used 7606
_cell_measurement_temperature 243(2)
_cell_measurement_theta_max 27.2637
_cell_measurement_theta_min 2.3947
_cell_volume 3109.4(3)
_computing_cell_refinement 'Bruker SMART'
_computing_data_collection 'Bruker SMART'
_computing_data_reduction 'Bruker SAINT'
_computing_molecular_graphics 'Bruker SHELXTL'
_computing_publication_material 'Bruker SHELXTL'
_computing_structure_refinement 'Bruker SHELXTL'
_computing_structure_solution 'Bruker SHELXTL'
_diffrn_ambient_temperature 243(2)
_diffrn_measured_fraction_theta_full 0.999
_diffrn_measured_fraction_theta_max 0.999
_diffrn_measurement_device_type 'CCD area detector'
_diffrn_measurement_method 'phi and omega scans'
_diffrn_radiation_type MoK\a
_diffrn_radiation_wavelength 0.71073
_diffrn_reflns_av_R_equivalents 0.1048
_diffrn_reflns_av_unetI/netI 0.0777
_diffrn_reflns_Laue_measured_fraction_full 0.999
_diffrn_reflns_Laue_measured_fraction_max 0.999
_diffrn_reflns_limit_h_max 10
_diffrn_reflns_limit_h_min -10
_diffrn_reflns_limit_k_max 16
_diffrn_reflns_limit_k_min -16
_diffrn_reflns_limit_l_max 30
_diffrn_reflns_limit_l_min -30
_diffrn_reflns_number 31638
_diffrn_reflns_point_group_measured_fraction_full 0.999
_diffrn_reflns_point_group_measured_fraction_max 0.999
_diffrn_reflns_theta_full 24.999
_diffrn_reflns_theta_max 24.999
_diffrn_reflns_theta_min 2.395
_exptl_absorpt_coefficient_mu 1.316
_exptl_absorpt_correction_type empirical
_exptl_absorpt_process_details SADABS
_exptl_crystal_colour black
_exptl_crystal_density_diffrn 1.561
_exptl_crystal_description block
_exptl_crystal_F_000 1512
_exptl_crystal_size_max 0.280
_exptl_crystal_size_mid 0.240
_exptl_crystal_size_min 0.200
_exptl_transmission_factor_max 0.7456
_exptl_transmission_factor_min 0.6658
_refine_diff_density_max 0.782
_refine_diff_density_min -0.392
_refine_diff_density_rms 0.099
_refine_ls_extinction_method none
_refine_ls_goodness_of_fit_ref 1.043
_refine_ls_hydrogen_treatment 'riding mode'
_refine_ls_matrix_type full
_refine_ls_number_parameters 361
_refine_ls_number_reflns 5478
_refine_ls_number_restraints 0
_refine_ls_restrained_S_all 1.043
_refine_ls_R_factor_all 0.0971
_refine_ls_R_factor_gt 0.0623
_refine_ls_shift/su_max 0.008
_refine_ls_shift/su_mean 0.001
_refine_ls_structure_factor_coef Fsqd
_refine_ls_weighting_details 'w=1/[\s^2^(Fo^2^)+(0.0687P)^2^+3.9572P] where P=(Fo^2^+2Fc^2^)/3'
_refine_ls_weighting_scheme calc
_refine_ls_wR_factor_gt 0.1328
_refine_ls_wR_factor_ref 0.1441
_reflns_Friedel_coverage 0.000
_reflns_number_gt 3941
_reflns_number_total 5478
_reflns_threshold_expression 'I > 2\s(I)'
_cod_data_source_file c9qi00423h2.cif
_cod_data_source_block 1_CCDC2
_cod_original_sg_symbol_H-M 'P 21/c'
_cod_database_code 4350036
_shelx_shelxl_version_number 2014/7
_shelx_space_group_comment
;
The symmetry employed for this shelxl refinement is uniquely defined
by the following loop, which should always be used as a source of
symmetry information in preference to the above space-group names.
They are only intended as comments.
;
_shelx_estimated_absorpt_t_min 0.710
_shelx_estimated_absorpt_t_max 0.779

loop_
_space_group_symop_operation_xyz
'x, y, z'
'-x, y+1/2, -z+1/2'
'-x, -y, -z'
'x, -y-1/2, z-1/2'

loop_
_atom_site_label
_atom_site_type_symbol
_atom_site_fract_x
_atom_site_fract_y
_atom_site_fract_z
_atom_site_U_iso_or_equiv
_atom_site_adp_type
_atom_site_occupancy
_atom_site_site_symmetry_order
_atom_site_calc_flag
_atom_site_refinement_flags_posn
_atom_site_refinement_flags_adp
Co1 Co 0.05279(8) 0.81616(5) 0.09866(3) 0.0217(2) Uani 1 1 d . .
Co2 Co 0.08691(8) 0.61105(5) 0.15054(3) 0.0214(2) Uani 1 1 d . .
S1 S 0.25411(15) 0.72711(9) 0.13573(5) 0.0257(3) Uani 1 1 d . .
S2 S -0.05950(16) 0.67313(9) 0.08028(5) 0.0258(3) Uani 1 1 d . .
P1 P 0.53364(19) 0.23085(11) 0.12774(6) 0.0380(4) Uani 1 1 d . .
O2 O -0.0147(4) 0.6869(2) 0.20001(13) 0.0280(9) Uani 1 1 d . .
O1 O -0.0374(4) 0.8331(2) 0.16379(13) 0.0295(9) Uani 1 1 d . .
O3 O -0.1124(5) 0.8097(3) 0.23882(14) 0.0382(10) Uani 1 1 d . .
C1 C -0.0538(8) 0.8756(4) 0.0298(2) 0.0401(16) Uani 1 1 d . .
C2 C -0.0590(7) 0.9412(4) 0.0696(2) 0.0327(14) Uani 1 1 d . .
C3 C 0.0983(7) 0.9603(4) 0.0916(2) 0.0342(14) Uani 1 1 d . .
C4 C 0.2005(7) 0.9089(4) 0.0651(2) 0.0355(14) Uani 1 1 d . .
C5 C 0.1047(9) 0.8526(4) 0.0270(2) 0.0427(17) Uani 1 1 d . .
C6 C -0.1947(11) 0.8413(6) -0.0059(3) 0.092(3) Uani 1 1 d . .
H6A H -0.1617 0.7960 -0.0304 0.138 Uiso 1 1 calc R U
H6B H -0.2675 0.8108 0.0143 0.138 Uiso 1 1 calc R U
H6C H -0.2460 0.8948 -0.0247 0.138 Uiso 1 1 calc R U
C7 C -0.2033(8) 0.9827(6) 0.0877(3) 0.073(2) Uani 1 1 d . .
H7A H -0.1723 1.0266 0.1161 0.110 Uiso 1 1 calc R U
H7B H -0.2645 1.0164 0.0591 0.110 Uiso 1 1 calc R U
H7C H -0.2664 0.9321 0.0995 0.110 Uiso 1 1 calc R U
C8 C 0.1447(10) 1.0287(5) 0.1359(3) 0.069(2) Uani 1 1 d . .
H8A H 0.0509 1.0549 0.1474 0.104 Uiso 1 1 calc R U
H8B H 0.2060 0.9954 0.1645 0.104 Uiso 1 1 calc R U
H8C H 0.2071 1.0798 0.1243 0.104 Uiso 1 1 calc R U
C9 C 0.3746(8) 0.9150(6) 0.0714(4) 0.084(3) Uani 1 1 d . .
H9A H 0.4144 0.8708 0.0477 0.126 Uiso 1 1 calc R U
H9B H 0.4057 0.9791 0.0636 0.126 Uiso 1 1 calc R U
H9C H 0.4174 0.8990 0.1069 0.126 Uiso 1 1 calc R U
C10 C 0.1616(12) 0.7848(5) -0.0103(3) 0.092(3) Uani 1 1 d . .
H10A H 0.2755 0.7818 -0.0040 0.138 Uiso 1 1 calc R U
H10B H 0.1185 0.7222 -0.0055 0.138 Uiso 1 1 calc R U
H10C H 0.1278 0.8062 -0.0455 0.138 Uiso 1 1 calc R U
C11 C 0.2682(6) 0.5141(4) 0.1711(2) 0.0329(14) Uani 1 1 d . .
C12 C 0.1627(6) 0.5140(4) 0.2084(2) 0.0271(12) Uani 1 1 d . .
C13 C 0.0129(6) 0.4876(3) 0.1835(2) 0.0252(12) Uani 1 1 d . .
C14 C 0.0224(7) 0.4720(4) 0.1305(2) 0.0309(13) Uani 1 1 d . .
C15 C 0.1787(7) 0.4917(4) 0.1221(2) 0.0341(14) Uani 1 1 d . .
C16 C 0.4405(7) 0.5313(5) 0.1818(3) 0.062(2) Uani 1 1 d . .
H16A H 0.4853 0.5274 0.1496 0.093 Uiso 1 1 calc R U
H16B H 0.4598 0.5941 0.1968 0.093 Uiso 1 1 calc R U
H16C H 0.4888 0.4838 0.2059 0.093 Uiso 1 1 calc R U
C17 C 0.2041(7) 0.5358(4) 0.2653(2) 0.0452(16) Uani 1 1 d . .
H17A H 0.3146 0.5522 0.2727 0.068 Uiso 1 1 calc R U
H17B H 0.1410 0.5889 0.2744 0.068 Uiso 1 1 calc R U
H17C H 0.1832 0.4805 0.2856 0.068 Uiso 1 1 calc R U
C18 C -0.1317(7) 0.4769(4) 0.2091(3) 0.0453(16) Uani 1 1 d . .
H18A H -0.2192 0.4580 0.1835 0.068 Uiso 1 1 calc R U
H18B H -0.1139 0.4286 0.2360 0.068 Uiso 1 1 calc R U
H18C H -0.1557 0.5370 0.2246 0.068 Uiso 1 1 calc R U
C19 C -0.1088(9) 0.4352(5) 0.0911(3) 0.060(2) Uani 1 1 d . .
H19A H -0.0728 0.4309 0.0574 0.090 Uiso 1 1 calc R U
H19B H -0.1406 0.3728 0.1016 0.090 Uiso 1 1 calc R U
H19C H -0.1977 0.4783 0.0889 0.090 Uiso 1 1 calc R U
C20 C 0.2414(9) 0.4814(5) 0.0714(3) 0.067(2) Uani 1 1 d . .
H20A H 0.3516 0.4992 0.0759 0.100 Uiso 1 1 calc R U
H20B H 0.2305 0.4158 0.0598 0.100 Uiso 1 1 calc R U
H20C H 0.1828 0.5224 0.0456 0.100 Uiso 1 1 calc R U
C21 C 0.3301(7) 0.7786(4) 0.1995(2) 0.0396(15) Uani 1 1 d . .
H21A H 0.2633 0.8322 0.2065 0.048 Uiso 1 1 calc R U
H21B H 0.3237 0.7306 0.2265 0.048 Uiso 1 1 calc R U
C22 C 0.4952(10) 0.8119(8) 0.2028(3) 0.102(4) Uani 1 1 d . .
H22A H 0.5288 0.8382 0.2371 0.152 Uiso 1 1 calc R U
H22B H 0.5625 0.7589 0.1968 0.152 Uiso 1 1 calc R U
H22C H 0.5021 0.8605 0.1768 0.152 Uiso 1 1 calc R U
C23 C -0.2639(6) 0.6810(5) 0.0941(2) 0.0404(15) Uani 1 1 d . .
H23A H -0.2729 0.6452 0.1259 0.048 Uiso 1 1 calc R U
H23B H -0.2883 0.7476 0.1005 0.048 Uiso 1 1 calc R U
C24 C -0.3815(7) 0.6440(5) 0.0515(3) 0.0580(19) Uani 1 1 d . .
H24A H -0.4860 0.6502 0.0612 0.087 Uiso 1 1 calc R U
H24B H -0.3753 0.6802 0.0201 0.087 Uiso 1 1 calc R U
H24C H -0.3599 0.5776 0.0454 0.087 Uiso 1 1 calc R U
C25 C -0.0518(6) 0.7727(4) 0.19850(19) 0.0242(12) Uani 1 1 d . .
C26 C -0.1248(8) 0.7477(5) 0.2826(2) 0.0525(18) Uani 1 1 d . .
H26A H -0.1701 0.7826 0.3091 0.079 Uiso 1 1 calc R U
H26B H -0.1915 0.6940 0.2712 0.079 Uiso 1 1 calc R U
H26C H -0.0210 0.7251 0.2969 0.079 Uiso 1 1 calc R U
F1 F 0.5576(8) 0.3078(5) 0.1693(3) 0.144(3) Uani 1 1 d . .
F2 F 0.5049(6) 0.1586(5) 0.1710(3) 0.134(3) Uani 1 1 d . .
F3 F 0.5122(6) 0.1524(5) 0.0858(3) 0.141(3) Uani 1 1 d . .
F4 F 0.5593(6) 0.3036(4) 0.0858(2) 0.117(2) Uani 1 1 d . .
F5 F 0.3506(4) 0.2507(3) 0.11729(16) 0.0700(12) Uani 1 1 d . .
F6 F 0.7163(4) 0.2101(3) 0.13685(18) 0.0799(14) Uani 1 1 d . .

loop_
_atom_site_aniso_label
_atom_site_aniso_U_11
_atom_site_aniso_U_22
_atom_site_aniso_U_33
_atom_site_aniso_U_23
_atom_site_aniso_U_13
_atom_site_aniso_U_12
Co1 0.0256(4) 0.0190(4) 0.0216(4) 0.0045(3) 0.0068(3) -0.0023(3)
Co2 0.0230(4) 0.0152(4) 0.0267(4) 0.0016(3) 0.0061(3) 0.0002(3)
S1 0.0244(7) 0.0235(7) 0.0297(7) 0.0018(6) 0.0058(6) -0.0019(6)
S2 0.0296(8) 0.0222(7) 0.0264(7) 0.0016(6) 0.0065(6) -0.0031(6)
P1 0.0372(9) 0.0346(9) 0.0408(9) -0.0014(7) 0.0000(7) 0.0000(7)
O2 0.037(2) 0.022(2) 0.027(2) 0.0009(16) 0.0126(17) 0.0011(17)
O1 0.037(2) 0.027(2) 0.027(2) 0.0016(17) 0.0131(17) 0.0034(17)
O3 0.058(3) 0.031(2) 0.031(2) 0.0018(18) 0.025(2) 0.004(2)
C1 0.056(4) 0.028(3) 0.033(3) 0.020(3) -0.005(3) -0.012(3)
C2 0.035(3) 0.031(3) 0.035(3) 0.016(3) 0.016(3) 0.000(3)
C3 0.052(4) 0.023(3) 0.030(3) 0.006(2) 0.015(3) -0.009(3)
C4 0.034(3) 0.030(3) 0.047(4) 0.019(3) 0.021(3) 0.003(3)
C5 0.087(5) 0.023(3) 0.025(3) 0.006(3) 0.032(3) 0.000(3)
C6 0.129(8) 0.074(6) 0.055(5) 0.040(4) -0.049(5) -0.048(6)
C7 0.052(5) 0.070(5) 0.104(6) 0.036(5) 0.031(4) 0.023(4)
C8 0.127(7) 0.039(4) 0.045(4) -0.010(3) 0.022(4) -0.033(4)
C9 0.034(4) 0.079(6) 0.144(8) 0.065(6) 0.029(5) 0.002(4)
C10 0.184(10) 0.047(5) 0.064(5) 0.002(4) 0.084(6) 0.011(5)
C11 0.027(3) 0.017(3) 0.054(4) 0.009(3) 0.008(3) 0.008(2)
C12 0.033(3) 0.018(3) 0.031(3) 0.007(2) 0.006(3) 0.003(2)
C13 0.030(3) 0.014(3) 0.033(3) 0.006(2) 0.009(2) -0.005(2)
C14 0.042(4) 0.016(3) 0.032(3) 0.002(2) -0.006(3) -0.001(3)
C15 0.049(4) 0.019(3) 0.038(3) 0.003(3) 0.018(3) 0.007(3)
C16 0.025(4) 0.046(4) 0.118(7) 0.036(4) 0.020(4) 0.010(3)
C17 0.052(4) 0.043(4) 0.037(3) 0.007(3) -0.007(3) -0.008(3)
C18 0.033(4) 0.045(4) 0.061(4) 0.012(3) 0.015(3) -0.008(3)
C19 0.087(6) 0.031(4) 0.056(4) -0.012(3) -0.016(4) -0.013(4)
C20 0.097(6) 0.048(4) 0.064(5) -0.004(4) 0.041(5) 0.016(4)
C21 0.034(3) 0.044(4) 0.040(3) 0.000(3) -0.001(3) -0.006(3)
C22 0.073(6) 0.160(10) 0.068(6) -0.023(6) -0.001(5) -0.066(6)
C23 0.027(3) 0.050(4) 0.046(4) 0.009(3) 0.009(3) -0.001(3)
C24 0.036(4) 0.074(5) 0.063(5) 0.003(4) 0.004(3) -0.009(4)
C25 0.031(3) 0.020(3) 0.022(3) 0.000(2) 0.002(2) 0.001(2)
C26 0.076(5) 0.049(4) 0.041(4) 0.004(3) 0.036(4) 0.004(4)
F1 0.139(5) 0.155(6) 0.134(5) -0.103(5) 0.008(4) -0.018(4)
F2 0.076(4) 0.154(6) 0.168(6) 0.117(5) 0.001(4) 0.001(4)
F3 0.082(4) 0.139(5) 0.192(6) -0.120(5) -0.019(4) 0.024(4)
F4 0.075(3) 0.148(5) 0.132(5) 0.095(4) 0.031(3) 0.022(3)
F5 0.040(2) 0.088(3) 0.084(3) 0.008(3) 0.013(2) 0.015(2)
F6 0.036(2) 0.092(3) 0.107(4) 0.009(3) -0.008(2) 0.005(2)

loop_
_atom_type_symbol
_atom_type_description
_atom_type_scat_dispersion_real
_atom_type_scat_dispersion_imag
_atom_type_scat_source
C C 0.0033 0.0016 'International Tables Vol C Tables 4.2.6.8 and 6.1.1.4'
H H 0.0000 0.0000 'International Tables Vol C Tables 4.2.6.8 and 6.1.1.4'
O O 0.0106 0.0060 'International Tables Vol C Tables 4.2.6.8 and 6.1.1.4'
S S 0.1246 0.1234 'International Tables Vol C Tables 4.2.6.8 and 6.1.1.4'
Co Co 0.3494 0.9721 'International Tables Vol C Tables 4.2.6.8 and 6.1.1.4'
F F 0.0171 0.0103 'International Tables Vol C Tables 4.2.6.8 and 6.1.1.4'
P P 0.1023 0.0942 'International Tables Vol C Tables 4.2.6.8 and 6.1.1.4'

loop_
_geom_angle_atom_site_label_1
_geom_angle_atom_site_label_2
_geom_angle_atom_site_label_3
_geom_angle
O1 Co1 C5 156.3(2)
O1 Co1 C1 120.9(2)
C5 Co1 C1 40.2(3)
O1 Co1 C3 93.35(18)
C5 Co1 C3 66.9(2)
C1 Co1 C3 66.2(2)
O1 Co1 C4 128.0(2)
C5 Co1 C4 40.6(2)
C1 Co1 C4 67.0(2)
C3 Co1 C4 39.0(2)
O1 Co1 C2 89.55(18)
C5 Co1 C2 66.9(2)
C1 Co1 C2 39.1(2)
C3 Co1 C2 39.7(2)
C4 Co1 C2 66.4(2)
O1 Co1 S1 94.05(11)
C5 Co1 S1 106.2(2)
C1 Co1 S1 145.0(2)
C3 Co1 S1 116.11(18)
C4 Co1 S1 92.95(16)
C2 Co1 S1 155.80(17)
O1 Co1 S2 94.71(11)
C5 Co1 S2 99.92(18)
C1 Co1 S2 93.03(17)
C3 Co1 S2 158.89(17)
C4 Co1 S2 137.31(18)
C2 Co1 S2 120.84(17)
S1 Co1 S2 82.74(5)
O2 Co2 C15 156.05(18)
O2 Co2 C12 90.36(18)
C15 Co2 C12 67.7(2)
O2 Co2 C13 89.67(17)
C15 Co2 C13 67.4(2)
C12 Co2 C13 39.7(2)
O2 Co2 C14 123.15(19)
C15 Co2 C14 40.3(2)
C12 Co2 C14 66.8(2)
C13 Co2 C14 39.6(2)
O2 Co2 C11 124.9(2)
C15 Co2 C11 40.5(2)
C12 Co2 C11 39.9(2)
C13 Co2 C11 66.9(2)
C14 Co2 C11 67.1(2)
O2 Co2 S1 94.05(11)
C15 Co2 S1 104.39(17)
C12 Co2 S1 117.47(15)
C13 Co2 S1 156.97(16)
C14 Co2 S1 142.80(17)
C11 Co2 S1 92.70(15)
O2 Co2 S2 94.09(11)
C15 Co2 S2 103.13(17)
C12 Co2 S2 158.80(16)
C13 Co2 S2 119.52(15)
C14 Co2 S2 93.60(15)
C11 Co2 S2 141.00(17)
S1 Co2 S2 82.91(5)
C21 S1 Co1 108.8(2)
C21 S1 Co2 106.6(2)
Co1 S1 Co2 90.38(5)
C23 S2 Co2 107.8(2)
C23 S2 Co1 107.2(2)
Co2 S2 Co1 90.02(5)
F1 P1 F4 90.7(4)
F1 P1 F3 179.1(4)
F4 P1 F3 89.4(4)
F1 P1 F2 88.4(4)
F4 P1 F2 178.6(4)
F3 P1 F2 91.6(4)
F1 P1 F6 89.5(3)
F4 P1 F6 89.5(3)
F3 P1 F6 89.5(3)
F2 P1 F6 91.5(3)
F1 P1 F5 91.7(3)
F4 P1 F5 89.9(2)
F3 P1 F5 89.3(3)
F2 P1 F5 89.2(3)
F6 P1 F5 178.7(3)
C25 O2 Co2 129.7(3)
C25 O1 Co1 128.6(3)
C25 O3 C26 117.4(4)
C2 C1 C5 108.8(5)
C2 C1 C6 124.5(7)
C5 C1 C6 126.5(7)
C2 C1 Co1 71.4(3)
C5 C1 Co1 68.8(3)
C6 C1 Co1 128.8(4)
C1 C2 C3 107.3(5)
C1 C2 C7 127.1(6)
C3 C2 C7 125.6(6)
C1 C2 Co1 69.5(3)
C3 C2 Co1 69.5(3)
C7 C2 Co1 124.8(4)
C4 C3 C2 109.5(5)
C4 C3 C8 126.2(6)
C2 C3 C8 124.3(6)
C4 C3 Co1 71.1(3)
C2 C3 Co1 70.8(3)
C8 C3 Co1 126.0(4)
C3 C4 C5 106.8(5)
C3 C4 C9 127.7(7)
C5 C4 C9 125.3(6)
C3 C4 Co1 69.9(3)
C5 C4 Co1 67.7(3)
C9 C4 Co1 130.6(4)
C1 C5 C4 107.5(5)
C1 C5 C10 126.0(7)
C4 C5 C10 126.5(7)
C1 C5 Co1 71.0(3)
C4 C5 Co1 71.6(3)
C10 C5 Co1 124.5(4)
C12 C11 C15 107.1(5)
C12 C11 C16 125.9(6)
C15 C11 C16 127.0(6)
C12 C11 Co2 69.4(3)
C15 C11 Co2 68.0(3)
C16 C11 Co2 129.0(4)
C13 C12 C11 108.5(5)
C13 C12 C17 125.5(5)
C11 C12 C17 126.0(5)
C13 C12 Co2 70.5(3)
C11 C12 Co2 70.7(3)
C17 C12 Co2 126.0(4)
C12 C13 C14 108.4(5)
C12 C13 C18 125.9(5)
C14 C13 C18 125.7(5)
C12 C13 Co2 69.8(3)
C14 C13 Co2 70.3(3)
C18 C13 Co2 126.1(4)
C13 C14 C15 107.8(5)
C13 C14 C19 125.4(5)
C15 C14 C19 126.7(5)
C13 C14 Co2 70.1(3)
C15 C14 Co2 68.3(3)
C19 C14 Co2 130.0(4)
C14 C15 C11 108.1(5)
C14 C15 C20 125.5(6)
C11 C15 C20 126.2(6)
C14 C15 Co2 71.4(3)
C11 C15 Co2 71.5(3)
C20 C15 Co2 127.1(4)
C22 C21 S1 113.1(5)
C24 C23 S2 113.6(5)
O2 C25 O1 128.8(5)
O2 C25 O3 118.5(4)
O1 C25 O3 112.7(4)

loop_
_geom_bond_atom_site_label_1
_geom_bond_atom_site_label_2
_geom_bond_distance
Co1 O1 1.972(3)
Co1 C5 2.041(5)
Co1 C1 2.069(5)
Co1 C3 2.077(5)
Co1 C4 2.093(5)
Co1 C2 2.093(5)
Co1 S1 2.2410(15)
Co1 S2 2.2535(15)
Co2 O2 1.966(3)
Co2 C15 2.037(5)
Co2 C12 2.067(5)
Co2 C13 2.076(5)
Co2 C14 2.079(5)
Co2 C11 2.083(5)
Co2 S1 2.2428(15)
Co2 S2 2.2443(15)
S1 C21 1.843(6)
S2 C23 1.844(6)
P1 F1 1.523(5)
P1 F4 1.534(5)
P1 F3 1.544(5)
P1 F2 1.560(5)
P1 F6 1.581(4)
P1 F5 1.583(4)
O2 C25 1.247(6)
O1 C25 1.258(6)
O3 C25 1.338(6)
O3 C26 1.449(7)
C1 C2 1.392(8)
C1 C5 1.411(9)
C1 C6 1.498(9)
C2 C3 1.417(8)
C2 C7 1.504(8)
C3 C4 1.391(8)
C3 C8 1.511(8)
C4 C5 1.436(9)
C4 C9 1.484(8)
C5 C10 1.489(8)
C11 C12 1.416(7)
C11 C15 1.426(8)
C11 C16 1.487(8)
C12 C13 1.406(7)
C12 C17 1.505(7)
C13 C14 1.409(7)
C13 C18 1.496(7)
C14 C15 1.417(8)
C14 C19 1.505(8)
C15 C20 1.500(8)
C21 C22 1.485(9)
C23 C24 1.484(8)
